data_9001139
loop_
_publ_author_name
'Bianchi, R.'
'Pilati, T.'
'Diella, V.'
'Gamaccioli, C. M.'
'Mannucci, G.'

_publ_section_title
;
 A re-examination of thortveitite
 Sample 3 from Flat, Evje
;
_journal_name_full 'American Mineralogist'
_journal_page_first 601
_journal_page_last 607
_journal_volume 73
_journal_year 1988
_chemical_formula_sum 'Al0.04 O7 Sc1.6 Si1.96 Y0.4'
_chemical_name_mineral Thortveitite
_space_group_IT_number 12
_symmetry_space_group_name_Hall '-C 2y'
_symmetry_space_group_name_H-M 'C 1 2/m 1'
_cell_angle_alpha 90
_cell_angle_beta 102.59
_cell_angle_gamma 90
_cell_length_a 6.582
_cell_length_b 8.555
_cell_length_c 4.693
_cell_formula_units_Z 2
_cell_volume 257.904
_database_code_amcsd 0001162
_exptl_crystal_density_diffrn 3.549
_cod_original_formula_sum '(Sc1.6 Y.4) (Si1.96 Al.04) O7'
_cod_database_code 9001139

loop_
_space_group_symop_operation_xyz
x,y,z
1/2+x,1/2+y,z
x,-y,z
1/2+x,1/2-y,z
-x,y,-z
1/2-x,1/2+y,-z
-x,-y,-z
1/2-x,1/2-y,-z

loop_
_atom_site_aniso_label
_atom_site_aniso_U_11
_atom_site_aniso_U_22
_atom_site_aniso_U_33
_atom_site_aniso_U_12
_atom_site_aniso_U_13
_atom_site_aniso_U_23
Sc 0.00750 0.00740 0.00840 0.00000 0.00060 0.00000
Y 0.00750 0.00740 0.00840 0.00000 0.00060 0.00000
Si 0.00870 0.00850 0.00630 0.00000 -0.00020 0.00000
Al 0.00870 0.00850 0.00630 0.00000 -0.00020 0.00000
O1 0.01410 0.05570 0.03280 0.00000 0.00860 0.00000
O2 0.00990 0.00970 0.00700 0.00000 -0.00120 0.00000
O3 0.02080 0.00910 0.01040 0.00220 0.00460 0.00220

loop_
_atom_site_label
_atom_site_fract_x
_atom_site_fract_y
_atom_site_fract_z
_atom_site_occupancy
Sc 0.00000 0.30666 0.50000 0.80000
Y 0.00000 0.30666 0.50000 0.20000
Si 0.22221 0.00000 -0.08977 0.98000
Al 0.22211 0.00000 -0.08977 0.02000
O1 0.00000 0.00000 0.00000 1.00000
O2 0.38959 0.00000 0.22099 1.00000
O3 0.23522 0.15615 -0.28407 1.00000

loop_
_cod_related_entry_id
_cod_related_entry_database
_cod_related_entry_code
1 AMCSD 0001162
